data_2311317
loop_
_publ_author_name
'Krishnamurthy, M. S.'
'Prasad, N. L.'
'Nagarajaiah, H.'
'Begum, Noor Shahina'

_publ_section_title
;
 Crystal structure of ethyl
 5-[3-(di-methyl-amino)-acrylo-yl]-2-{[(di-methyl-amino)-methyl-idene]-amino}-4-methylthio-phene-3-carb-oxy-late.
;
_journal_coeditor_code HB7489
_journal_issue 'Pt 12'
_journal_name_full 'Acta crystallographica. Section E, Crystallographic communications'
_journal_page_first o908
_journal_page_last 9
_journal_paper_doi 10.1107/S2056989015018885
_journal_volume 71
_journal_year 2015
_chemical_formula_iupac 'C16 H23 N3 O3 S'
_chemical_formula_moiety 'C16 H23 N3 O3 S'
_chemical_formula_sum 'C16 H23 N3 O3 S'
_chemical_formula_weight 337.43
_chemical_name_systematic
'Ethyl 5-[3-(dimethylamino)acryloyl]-2-{[(dimethylamino)methylidene]amino}-4-methyl-thiophene-3-carboxylate'
_space_group_IT_number 2
_space_group_name_Hall '-P 1'
_space_group_name_H-M_alt 'P -1'
_symmetry_cell_setting triclinic
_symmetry_space_group_name_Hall '-P 1'
_symmetry_space_group_name_H-M 'P -1'
_atom_sites_solution_hydrogens geom
_atom_sites_solution_primary direct
_atom_sites_solution_secondary difmap
_audit_creation_method SHELXL-97
_cell_angle_alpha 95.928(2)
_cell_angle_beta 103.685(2)
_cell_angle_gamma 90.137(2)
_cell_formula_units_Z 2
_cell_length_a 7.6954(5)
_cell_length_b 8.1799(5)
_cell_length_c 13.9626(9)
_cell_measurement_reflns_used 2991
_cell_measurement_temperature 100(2)
_cell_measurement_theta_max 25.00
_cell_measurement_theta_min 2.50
_cell_volume 849.07(9)
_computing_cell_refinement
;
SAINT-Plus (Bruker, 1998)
;
_computing_data_collection
;
SMART (Bruker, 1998)
;
_computing_data_reduction
;
SAINT-Plus (Bruker, 1998)
;
_computing_molecular_graphics
;
ORTEP-3 for Windows (Farrugia, 2012) and CAMERON (Watkin <i>et al.</i>,
1996)
;
_computing_publication_material
;
WinGX (Farrugia, 2012)
;
_computing_structure_refinement
;
SHELXL97 (Sheldrick, 2008)
;
_computing_structure_solution
;
SHELXS97 (Sheldrick, 2008)
;
_diffrn_ambient_temperature 100(2)
_diffrn_measured_fraction_theta_full 0.997
_diffrn_measured_fraction_theta_max 0.997
_diffrn_measurement_device_type 'Bruker SMART APEX CCD'
_diffrn_measurement_method '\w scans'
_diffrn_radiation_monochromator graphite
_diffrn_radiation_source 'fine-focus sealed tube'
_diffrn_radiation_type MoK\a
_diffrn_radiation_wavelength 0.71073
_diffrn_reflns_av_R_equivalents 0.0160
_diffrn_reflns_av_sigmaI/netI 0.0236
_diffrn_reflns_limit_h_max 8
_diffrn_reflns_limit_h_min -9
_diffrn_reflns_limit_k_max 9
_diffrn_reflns_limit_k_min -9
_diffrn_reflns_limit_l_max 16
_diffrn_reflns_limit_l_min -11
_diffrn_reflns_number 5876
_diffrn_reflns_theta_full 25.00
_diffrn_reflns_theta_max 25.00
_diffrn_reflns_theta_min 2.50
_exptl_absorpt_coefficient_mu 0.209
_exptl_absorpt_correction_T_max 0.9674
_exptl_absorpt_correction_T_min 0.9634
_exptl_absorpt_correction_type multi-scan
_exptl_absorpt_process_details
;
(SADABS; Bruker, 1998)
;
_exptl_crystal_colour colorless
_exptl_crystal_density_diffrn 1.320
_exptl_crystal_density_method 'not measured'
_exptl_crystal_description block
_exptl_crystal_F_000 360
_exptl_crystal_size_max 0.17
_exptl_crystal_size_mid 0.16
_exptl_crystal_size_min 0.15
_refine_diff_density_max 0.273
_refine_diff_density_min -0.189
_refine_ls_extinction_method none
_refine_ls_goodness_of_fit_ref 1.022
_refine_ls_hydrogen_treatment constr
_refine_ls_matrix_type full
_refine_ls_number_parameters 214
_refine_ls_number_reflns 2991
_refine_ls_number_restraints 0
_refine_ls_restrained_S_all 1.022
_refine_ls_R_factor_all 0.0382
_refine_ls_R_factor_gt 0.0321
_refine_ls_shift/su_max 0.000
_refine_ls_shift/su_mean 0.000
_refine_ls_structure_factor_coef Fsqd
_refine_ls_weighting_details 'calc w=1/[\s^2^(Fo^2^)+(0.0528P)^2^+0.3093P] where P=(Fo^2^+2Fc^2^)/3'
_refine_ls_weighting_scheme calc
_refine_ls_wR_factor_gt 0.0855
_refine_ls_wR_factor_ref 0.0886
_reflns_number_gt 2646
_reflns_number_total 2991
_reflns_threshold_expression I>2\s(I)
_cod_data_source_file hb7489sup1.cif
_cod_data_source_block I
_cod_database_code 2311317

loop_
_symmetry_equiv_pos_as_xyz
'x, y, z'
'-x, -y, -z'

loop_
_atom_site_type_symbol
_atom_site_label
_atom_site_fract_x
_atom_site_fract_y
_atom_site_fract_z
_atom_site_U_iso_or_equiv
_atom_site_adp_type
_atom_site_calc_flag
_atom_site_refinement_flags
_atom_site_occupancy
_atom_site_symmetry_multiplicity
S S1 0.02778(5) 0.86621(4) 0.39020(3) 0.01529(13) Uani d . 1 1
O O1 -0.26349(16) 0.82247(14) 0.03518(8) 0.0269(3) Uani d . 1 1
O O2 -0.15686(14) 1.07646(13) 0.09662(7) 0.0181(3) Uani d . 1 1
O O3 -0.41534(15) 0.62783(15) 0.39383(8) 0.0255(3) Uani d . 1 1
N N1 0.15977(16) 1.01180(15) 0.25146(9) 0.0150(3) Uani d . 1 1
N N2 0.44236(16) 1.13376(16) 0.31336(9) 0.0172(3) Uani d . 1 1
N N3 -0.10460(16) 0.56379(15) 0.67393(9) 0.0162(3) Uani d . 1 1
C C1 0.2971(2) 1.05575(18) 0.32371(11) 0.0157(3) Uani d . 1 1
H H1 0.2938 1.0306 0.3882 0.019 Uiso calc R 1 1
C C2 0.0200(2) 0.93094(17) 0.27440(11) 0.0140(3) Uani d . 1 1
C C3 -0.14156(19) 0.88099(18) 0.20962(11) 0.0142(3) Uani d . 1 1
C C4 -0.2563(2) 0.78787(18) 0.25248(11) 0.0147(3) Uani d . 1 1
C C5 -0.18389(19) 0.77234(18) 0.35108(11) 0.0147(3) Uani d . 1 1
C C6 0.4627(2) 1.1762(2) 0.21829(12) 0.0213(4) Uani d . 1 1
H H6A 0.5572 1.1107 0.1983 0.032 Uiso calc R 1 1
H H6B 0.4950 1.2934 0.2238 0.032 Uiso calc R 1 1
H H6C 0.3497 1.1533 0.1685 0.032 Uiso calc R 1 1
C C7 0.5897(2) 1.1801(2) 0.39906(12) 0.0242(4) Uani d . 1 1
H H7A 0.5567 1.1532 0.4593 0.036 Uiso calc R 1 1
H H7B 0.6153 1.2986 0.4042 0.036 Uiso calc R 1 1
H H7C 0.6963 1.1198 0.3913 0.036 Uiso calc R 1 1
C C8 -0.19266(19) 0.91884(19) 0.10487(11) 0.0164(3) Uani d . 1 1
C C9 -0.2086(2) 1.1249(2) -0.00331(11) 0.0221(4) Uani d . 1 1
H H9A -0.3396 1.1106 -0.0295 0.027 Uiso calc R 1 1
H H9B -0.1485 1.0563 -0.0478 0.027 Uiso calc R 1 1
C C10 -0.1529(3) 1.3026(2) 0.00224(13) 0.0306(4) Uani d . 1 1
H H10A -0.2159 1.3696 0.0449 0.046 Uiso calc R 1 1
H H10B -0.1830 1.3384 -0.0644 0.046 Uiso calc R 1 1
H H10C -0.0236 1.3155 0.0299 0.046 Uiso calc R 1 1
C C11 -0.4355(2) 0.7165(2) 0.19573(12) 0.0197(3) Uani d . 1 1
H H11A -0.4507 0.6055 0.2135 0.030 Uiso calc R 1 1
H H11B -0.4428 0.7115 0.1245 0.030 Uiso calc R 1 1
H H11C -0.5302 0.7860 0.2122 0.030 Uiso calc R 1 1
C C12 -0.2594(2) 0.68572(18) 0.42080(11) 0.0158(3) Uani d . 1 1
C C13 -0.1447(2) 0.67102(18) 0.51655(11) 0.0160(3) Uani d . 1 1
H H13 -0.0280 0.7203 0.5334 0.019 Uiso calc R 1 1
C C14 -0.2011(2) 0.58678(18) 0.58402(11) 0.0154(3) Uani d . 1 1
H H14 -0.3192 0.5408 0.5650 0.018 Uiso calc R 1 1
C C15 0.0778(2) 0.62890(19) 0.70973(11) 0.0186(3) Uani d . 1 1
H H15A 0.1460 0.5980 0.6599 0.028 Uiso calc R 1 1
H H15B 0.1339 0.5836 0.7716 0.028 Uiso calc R 1 1
H H15C 0.0765 0.7490 0.7218 0.028 Uiso calc R 1 1
C C16 -0.1802(2) 0.48165(19) 0.74298(11) 0.0195(3) Uani d . 1 1
H H16A -0.1883 0.5607 0.7994 0.029 Uiso calc R 1 1
H H16B -0.1032 0.3918 0.7667 0.029 Uiso calc R 1 1
H H16C -0.3000 0.4372 0.7094 0.029 Uiso calc R 1 1

loop_
_atom_site_aniso_label
_atom_site_aniso_U_11
_atom_site_aniso_U_22
_atom_site_aniso_U_33
_atom_site_aniso_U_12
_atom_site_aniso_U_13
_atom_site_aniso_U_23
S1 0.0142(2) 0.0190(2) 0.0122(2) -0.00330(14) 0.00129(14) 0.00392(14)
O1 0.0338(7) 0.0294(7) 0.0144(6) -0.0129(5) 0.0000(5) 0.0008(5)
O2 0.0211(6) 0.0210(6) 0.0116(5) -0.0003(4) 0.0010(4) 0.0065(4)
O3 0.0176(6) 0.0392(7) 0.0192(6) -0.0092(5) 0.0004(5) 0.0112(5)
N1 0.0134(6) 0.0177(7) 0.0143(6) -0.0007(5) 0.0030(5) 0.0040(5)
N2 0.0133(6) 0.0213(7) 0.0166(7) -0.0028(5) 0.0021(5) 0.0031(5)
N3 0.0149(7) 0.0177(7) 0.0160(7) -0.0015(5) 0.0027(5) 0.0044(5)
C1 0.0156(8) 0.0169(8) 0.0156(8) 0.0006(6) 0.0046(6) 0.0037(6)
C2 0.0157(7) 0.0131(7) 0.0136(7) 0.0021(6) 0.0038(6) 0.0024(6)
C3 0.0143(7) 0.0140(7) 0.0141(8) 0.0007(6) 0.0027(6) 0.0025(6)
C4 0.0149(7) 0.0133(7) 0.0161(8) 0.0012(6) 0.0033(6) 0.0031(6)
C5 0.0129(7) 0.0144(7) 0.0160(8) 0.0000(6) 0.0015(6) 0.0018(6)
C6 0.0198(8) 0.0243(8) 0.0216(8) -0.0025(7) 0.0073(7) 0.0051(7)
C7 0.0169(8) 0.0336(9) 0.0199(9) -0.0066(7) 0.0000(7) 0.0031(7)
C8 0.0121(7) 0.0214(8) 0.0163(8) 0.0001(6) 0.0038(6) 0.0042(6)
C9 0.0219(8) 0.0314(9) 0.0119(8) -0.0030(7) -0.0011(6) 0.0094(7)
C10 0.0370(10) 0.0328(10) 0.0211(9) -0.0046(8) 0.0008(8) 0.0128(7)
C11 0.0158(8) 0.0253(8) 0.0177(8) -0.0034(6) 0.0009(6) 0.0076(6)
C12 0.0161(8) 0.0147(8) 0.0172(8) 0.0002(6) 0.0050(6) 0.0022(6)
C13 0.0145(8) 0.0169(8) 0.0163(8) -0.0027(6) 0.0024(6) 0.0033(6)
C14 0.0151(7) 0.0145(7) 0.0158(8) 0.0001(6) 0.0024(6) 0.0013(6)
C15 0.0164(8) 0.0215(8) 0.0164(8) -0.0016(6) -0.0001(6) 0.0043(6)
C16 0.0206(8) 0.0229(8) 0.0163(8) -0.0007(6) 0.0049(6) 0.0070(6)

loop_
_atom_type_symbol
_atom_type_description
_atom_type_scat_dispersion_real
_atom_type_scat_dispersion_imag
_atom_type_scat_source
C C 0.0033 0.0016 'International Tables Vol C Tables 4.2.6.8 and 6.1.1.4'
H H 0.0000 0.0000 'International Tables Vol C Tables 4.2.6.8 and 6.1.1.4'
N N 0.0061 0.0033 'International Tables Vol C Tables 4.2.6.8 and 6.1.1.4'
O O 0.0106 0.0060 'International Tables Vol C Tables 4.2.6.8 and 6.1.1.4'
S S 0.1246 0.1234 'International Tables Vol C Tables 4.2.6.8 and 6.1.1.4'

loop_
_geom_angle_atom_site_label_1
_geom_angle_atom_site_label_2
_geom_angle_atom_site_label_3
_geom_angle
C5 S1 C2 92.90(7)
C8 O2 C9 115.32(12)
C1 N1 C2 117.13(13)
C1 N2 C6 122.52(13)
C1 N2 C7 120.47(13)
C6 N2 C7 117.01(13)
C14 N3 C15 121.29(12)
C14 N3 C16 121.63(13)
C15 N3 C16 116.97(12)
N1 C1 N2 124.23(14)
N1 C1 H1 117.9
N2 C1 H1 117.9
N1 C2 C3 126.29(13)
N1 C2 S1 123.88(11)
C3 C2 S1 109.75(11)
C2 C3 C4 113.91(13)
C2 C3 C8 123.54(13)
C4 C3 C8 122.55(13)
C5 C4 C3 112.46(13)
C5 C4 C11 124.08(14)
C3 C4 C11 123.46(13)
C4 C5 C12 128.92(14)
C4 C5 S1 110.95(11)
C12 C5 S1 120.09(11)
N2 C6 H6A 109.5
N2 C6 H6B 109.5
H6A C6 H6B 109.5
N2 C6 H6C 109.5
H6A C6 H6C 109.5
H6B C6 H6C 109.5
N2 C7 H7A 109.5
N2 C7 H7B 109.5
H7A C7 H7B 109.5
N2 C7 H7C 109.5
H7A C7 H7C 109.5
H7B C7 H7C 109.5
O1 C8 O2 123.15(14)
O1 C8 C3 124.90(14)
O2 C8 C3 111.90(13)
O2 C9 C10 107.39(13)
O2 C9 H9A 110.2
C10 C9 H9A 110.2
O2 C9 H9B 110.2
C10 C9 H9B 110.2
H9A C9 H9B 108.5
C9 C10 H10A 109.5
C9 C10 H10B 109.5
H10A C10 H10B 109.5
C9 C10 H10C 109.5
H10A C10 H10C 109.5
H10B C10 H10C 109.5
C4 C11 H11A 109.5
C4 C11 H11B 109.5
H11A C11 H11B 109.5
C4 C11 H11C 109.5
H11A C11 H11C 109.5
H11B C11 H11C 109.5
O3 C12 C13 123.52(14)
O3 C12 C5 119.47(13)
C13 C12 C5 117.00(13)
C14 C13 C12 120.85(14)
C14 C13 H13 119.6
C12 C13 H13 119.6
N3 C14 C13 125.64(14)
N3 C14 H14 117.2
C13 C14 H14 117.2
N3 C15 H15A 109.5
N3 C15 H15B 109.5
H15A C15 H15B 109.5
N3 C15 H15C 109.5
H15A C15 H15C 109.5
H15B C15 H15C 109.5
N3 C16 H16A 109.5
N3 C16 H16B 109.5
H16A C16 H16B 109.5
N3 C16 H16C 109.5
H16A C16 H16C 109.5
H16B C16 H16C 109.5

loop_
_geom_bond_atom_site_label_1
_geom_bond_atom_site_label_2
_geom_bond_distance
S1 C5 1.7401(15)
S1 C2 1.7405(15)
O1 C8 1.2058(19)
O2 C8 1.3399(19)
O2 C9 1.4541(18)
O3 C12 1.2458(19)
N1 C1 1.2973(19)
N1 C2 1.3785(19)
N2 C1 1.330(2)
N2 C6 1.449(2)
N2 C7 1.4574(19)
N3 C14 1.3308(19)
N3 C15 1.4538(19)
N3 C16 1.4547(19)
C1 H1 0.9500
C2 C3 1.386(2)
C3 C4 1.435(2)
C3 C8 1.487(2)
C4 C5 1.377(2)
C4 C11 1.502(2)
C5 C12 1.482(2)
C6 H6A 0.9800
C6 H6B 0.9800
C6 H6C 0.9800
C7 H7A 0.9800
C7 H7B 0.9800
C7 H7C 0.9800
C9 C10 1.503(2)
C9 H9A 0.9900
C9 H9B 0.9900
C10 H10A 0.9800
C10 H10B 0.9800
C10 H10C 0.9800
C11 H11A 0.9800
C11 H11B 0.9800
C11 H11C 0.9800
C12 C13 1.434(2)
C13 C14 1.370(2)
C13 H13 0.9500
C14 H14 0.9500
C15 H15A 0.9800
C15 H15B 0.9800
C15 H15C 0.9800
C16 H16A 0.9800
C16 H16B 0.9800
C16 H16C 0.9800

loop_
_geom_hbond_atom_site_label_D
_geom_hbond_atom_site_label_H
_geom_hbond_atom_site_label_A
_geom_hbond_site_symmetry_A
_geom_hbond_distance_DH
_geom_hbond_distance_HA
_geom_hbond_distance_DA
_geom_hbond_angle_DHA
C11 H11B O1 1_555 0.98 2.31 3.0540(10) 132
C16 H16C O3 2_466 0.98 2.35 3.310(2) 168
C16 H16B Cg 2_566 0.98 2.74 3.566(2) 142

loop_
_geom_torsion_atom_site_label_1
_geom_torsion_atom_site_label_2
_geom_torsion_atom_site_label_3
_geom_torsion_atom_site_label_4
_geom_torsion
C2 N1 C1 N2 179.64(14)
C6 N2 C1 N1 -0.8(2)
C7 N2 C1 N1 179.29(14)
C1 N1 C2 C3 176.62(14)
C1 N1 C2 S1 -7.12(19)
C5 S1 C2 N1 -176.53(13)
C5 S1 C2 C3 0.27(11)
N1 C2 C3 C4 175.30(13)
S1 C2 C3 C4 -1.41(16)
N1 C2 C3 C8 -4.4(2)
S1 C2 C3 C8 178.91(11)
C2 C3 C4 C5 2.19(19)
C8 C3 C4 C5 -178.13(13)
C2 C3 C4 C11 -178.12(14)
C8 C3 C4 C11 1.6(2)
C3 C4 C5 C12 -179.75(14)
C11 C4 C5 C12 0.6(3)
C3 C4 C5 S1 -1.90(16)
C11 C4 C5 S1 178.41(12)
C2 S1 C5 C4 0.96(12)
C2 S1 C5 C12 179.02(12)
C9 O2 C8 O1 -0.3(2)
C9 O2 C8 C3 -178.01(12)
C2 C3 C8 O1 136.70(17)
C4 C3 C8 O1 -42.9(2)
C2 C3 C8 O2 -45.7(2)
C4 C3 C8 O2 134.66(14)
C8 O2 C9 C10 -178.30(13)
C4 C5 C12 O3 -6.8(2)
S1 C5 C12 O3 175.57(12)
C4 C5 C12 C13 172.14(15)
S1 C5 C12 C13 -5.54(19)
O3 C12 C13 C14 1.6(2)
C5 C12 C13 C14 -177.21(13)
C15 N3 C14 C13 -0.2(2)
C16 N3 C14 C13 175.89(14)
C12 C13 C14 N3 178.91(14)
